data_7706442
loop_
_publ_author_name
'Ding, Yi'
'Ruth, Paul Niklas'
'Herbst-Irmer, Regine'
'Stalke, Dietmar'
'Yang, Zhi'
'Roesky, Herbert W.'

_publ_section_title
;
 Pentamethyl- and 1,2,4-tri(tert-butyl)cyclopentadienyl containing p-block
 complexes - differences and similarities.
;
_journal_issue 6
_journal_name_full 'Dalton transactions (Cambridge, England : 2003)'
_journal_page_first 2067
_journal_page_last 2074
_journal_paper_doi 10.1039/d0dt04412a
_journal_volume 50
_journal_year 2021
_chemical_absolute_configuration ad
_chemical_formula_moiety 'C21 H37 Cl2 Ga O'
_chemical_formula_sum 'C21 H37 Cl2 Ga O'
_chemical_formula_weight 446.12
_space_group_crystal_system orthorhombic
_space_group_IT_number 18
_space_group_name_Hall 'P 2 2ab'
_space_group_name_H-M_alt 'P 21 21 2'
_atom_sites_solution_hydrogens geom
_audit_creation_method SHELXL-2018/3
_audit_update_record
;
2020-12-11 deposited with the CCDC.	2021-01-18 downloaded from the CCDC.
;
_cell_angle_alpha 90
_cell_angle_beta 90
_cell_angle_gamma 90
_cell_formula_units_Z 8
_cell_length_a 15.744(2)
_cell_length_b 24.553(4)
_cell_length_c 11.926(2)
_cell_measurement_reflns_used 9029
_cell_measurement_temperature 100(2)
_cell_measurement_theta_max 27.3645
_cell_measurement_theta_min 2.2975
_cell_volume 4610.1(12)
_computing_cell_refinement 'SAINT V8.40A'
_computing_data_collection 'APEX2 v2012.2'
_computing_data_reduction 'SAINT V8.40A'
_computing_molecular_graphics 'XP Version 5.1'
_computing_publication_material 'XP Version 5.1'
_computing_structure_refinement 'SHELXL-2018/3 (Sheldrick, 2018)'
_computing_structure_solution 'SHELXT 2014/5 (Sheldrick, 2014)'
_diffrn_ambient_temperature 100(2)
_diffrn_measured_fraction_theta_full 1.000
_diffrn_measured_fraction_theta_max 0.997
_diffrn_measurement_device_type 'Bruker Smart APEX II Ultra'
_diffrn_measurement_method 'omega scans'
_diffrn_radiation_type MoK\a
_diffrn_radiation_wavelength 0.71073
_diffrn_reflns_av_R_equivalents 0.0493
_diffrn_reflns_av_unetI/netI 0.0298
_diffrn_reflns_Laue_measured_fraction_full 1.000
_diffrn_reflns_Laue_measured_fraction_max 0.997
_diffrn_reflns_limit_h_max 19
_diffrn_reflns_limit_h_min -20
_diffrn_reflns_limit_k_max 31
_diffrn_reflns_limit_k_min -31
_diffrn_reflns_limit_l_max 15
_diffrn_reflns_limit_l_min -15
_diffrn_reflns_number 96451
_diffrn_reflns_point_group_measured_fraction_full 1.000
_diffrn_reflns_point_group_measured_fraction_max 0.997
_diffrn_reflns_theta_full 25.242
_diffrn_reflns_theta_max 27.544
_diffrn_reflns_theta_min 1.708
_diffrn_source 'BRUKER Rotating Anode'
_exptl_absorpt_coefficient_mu 1.432
_exptl_absorpt_correction_T_max 0.7456
_exptl_absorpt_correction_T_min 0.6025
_exptl_absorpt_correction_type multi-scan
_exptl_absorpt_process_details SADABS-2016/2
_exptl_crystal_colour colourless
_exptl_crystal_density_diffrn 1.286
_exptl_crystal_description block
_exptl_crystal_F_000 1888
_exptl_crystal_size_max 0.130
_exptl_crystal_size_mid 0.120
_exptl_crystal_size_min 0.110
_refine_diff_density_max 0.603
_refine_diff_density_min -0.437
_refine_diff_density_rms 0.061
_refine_ls_abs_structure_details
;
 Refined as an inversion twin.
;
_refine_ls_abs_structure_Flack 0.441(9)
_refine_ls_extinction_method none
_refine_ls_goodness_of_fit_ref 1.043
_refine_ls_hydrogen_treatment constr
_refine_ls_matrix_type full
_refine_ls_number_parameters 470
_refine_ls_number_reflns 10598
_refine_ls_number_restraints 0
_refine_ls_restrained_S_all 1.043
_refine_ls_R_factor_all 0.0394
_refine_ls_R_factor_gt 0.0293
_refine_ls_shift/su_max 0.001
_refine_ls_shift/su_mean 0.000
_refine_ls_structure_factor_coef Fsqd
_refine_ls_weighting_details 'w=1/[\s^2^(Fo^2^)+(0.0383P)^2^+1.1013P] where P=(Fo^2^+2Fc^2^)/3'
_refine_ls_weighting_scheme calc
_refine_ls_wR_factor_gt 0.0678
_refine_ls_wR_factor_ref 0.0724
_reflns_Friedel_coverage 0.808
_reflns_Friedel_fraction_full 1.000
_reflns_Friedel_fraction_max 0.996
_reflns_number_gt 9250
_reflns_number_total 10598
_reflns_threshold_expression 'I > 2\s(I)'
_cod_data_source_file d0dt04412a2.cif
_cod_data_source_block 4
_cod_depositor_comments 'Adding full bibliography for 7706437--7706443.cif.'
_cod_database_code 7706442
_shelx_shelxl_version_number 2018/3
_shelx_space_group_comment
;
The symmetry employed for this shelxl refinement is uniquely defined
by the following loop, which should always be used as a source of
symmetry information in preference to the above space-group names.
They are only intended as comments.
;

loop_
_space_group_symop_operation_xyz
'x, y, z'
'-x, -y, z'
'-x+1/2, y+1/2, -z'
'x+1/2, -y+1/2, -z'

loop_
_atom_site_label
_atom_site_type_symbol
_atom_site_fract_x
_atom_site_fract_y
_atom_site_fract_z
_atom_site_U_iso_or_equiv
_atom_site_adp_type
_atom_site_occupancy
_atom_site_site_symmetry_order
_atom_site_calc_flag
_atom_site_refinement_flags_posn
_atom_site_refinement_flags_adp
_atom_site_refinement_flags_occupancy
_atom_site_disorder_assembly
_atom_site_disorder_group
Ga1 Ga 0.70292(2) 0.58068(2) 0.49092(3) 0.01837(8) Uani 1 1 d . . . . .
Cl1 Cl 0.81103(6) 0.57339(3) 0.37677(7) 0.02841(19) Uani 1 1 d . . . . .
Cl2 Cl 0.58730(6) 0.56990(3) 0.39148(8) 0.0320(2) Uani 1 1 d . . . . .
C1 C 0.7097(2) 0.63791(12) 0.6124(3) 0.0192(6) Uani 1 1 d . . . . .
C2 C 0.7594(2) 0.68400(12) 0.5572(3) 0.0204(7) Uani 1 1 d . . . . .
C3 C 0.8419(2) 0.67755(13) 0.5856(3) 0.0232(7) Uani 1 1 d . . . . .
H3 H 0.886337 0.700480 0.559483 0.028 Uiso 1 1 calc R U . . .
C4 C 0.8551(2) 0.63197(13) 0.6600(3) 0.0189(7) Uani 1 1 d . . . . .
C5 C 0.77843(19) 0.60938(12) 0.6781(3) 0.0179(7) Uani 1 1 d . . . . .
H5 H 0.768767 0.579212 0.726369 0.021 Uiso 1 1 calc R U . . .
C6 C 0.9416(2) 0.61376(14) 0.7023(3) 0.0235(7) Uani 1 1 d . . . . .
C7 C 0.9336(2) 0.56967(16) 0.7908(3) 0.0344(9) Uani 1 1 d . . . . .
H7A H 0.899416 0.583281 0.853526 0.052 Uiso 1 1 calc R U . . .
H7B H 0.990249 0.559655 0.818008 0.052 Uiso 1 1 calc R U . . .
H7C H 0.906006 0.537611 0.758183 0.052 Uiso 1 1 calc R U . . .
C8 C 0.9928(2) 0.59080(18) 0.6037(3) 0.0411(10) Uani 1 1 d . . . . .
H8A H 1.049259 0.579829 0.629869 0.062 Uiso 1 1 calc R U . . .
H8B H 0.998581 0.618784 0.545615 0.062 Uiso 1 1 calc R U . . .
H8C H 0.963223 0.559093 0.572562 0.062 Uiso 1 1 calc R U . . .
C9 C 0.9900(3) 0.66217(17) 0.7520(4) 0.0441(11) Uani 1 1 d . . . . .
H9A H 1.046940 0.650451 0.774573 0.066 Uiso 1 1 calc R U . . .
H9B H 0.959290 0.676024 0.817533 0.066 Uiso 1 1 calc R U . . .
H9C H 0.994587 0.691049 0.695556 0.066 Uiso 1 1 calc R U . . .
C10 C 0.6258(2) 0.64537(14) 0.6810(3) 0.0236(7) Uani 1 1 d . . . . .
C11 C 0.5947(2) 0.59009(15) 0.7246(3) 0.0328(9) Uani 1 1 d . . . . .
H11A H 0.546763 0.595663 0.775733 0.049 Uiso 1 1 calc R U . . .
H11B H 0.640992 0.571815 0.764704 0.049 Uiso 1 1 calc R U . . .
H11C H 0.576550 0.567470 0.661316 0.049 Uiso 1 1 calc R U . . .
C12 C 0.5491(2) 0.66899(15) 0.6167(3) 0.0338(9) Uani 1 1 d . . . . .
H12A H 0.499828 0.670704 0.666699 0.051 Uiso 1 1 calc R U . . .
H12B H 0.535972 0.645555 0.552466 0.051 Uiso 1 1 calc R U . . .
H12C H 0.562929 0.705693 0.590029 0.051 Uiso 1 1 calc R U . . .
C13 C 0.6453(2) 0.68213(15) 0.7821(3) 0.0306(8) Uani 1 1 d . . . . .
H13A H 0.687080 0.664210 0.830637 0.046 Uiso 1 1 calc R U . . .
H13B H 0.592986 0.688687 0.824540 0.046 Uiso 1 1 calc R U . . .
H13C H 0.668317 0.716933 0.755728 0.046 Uiso 1 1 calc R U . . .
C14 C 0.7296(2) 0.72844(13) 0.4753(3) 0.0281(8) Uani 1 1 d . . . . .
C15 C 0.6671(2) 0.70655(14) 0.3871(3) 0.0328(8) Uani 1 1 d . . . . .
H15A H 0.618016 0.690287 0.424881 0.049 Uiso 1 1 calc R U . . .
H15B H 0.695461 0.678870 0.341207 0.049 Uiso 1 1 calc R U . . .
H15C H 0.648092 0.736529 0.339050 0.049 Uiso 1 1 calc R U . . .
C16 C 0.6893(3) 0.77636(14) 0.5389(3) 0.0386(9) Uani 1 1 d . . . . .
H16A H 0.731650 0.792825 0.588675 0.058 Uiso 1 1 calc R U . . .
H16B H 0.641249 0.763131 0.583531 0.058 Uiso 1 1 calc R U . . .
H16C H 0.669232 0.803657 0.485140 0.058 Uiso 1 1 calc R U . . .
C17 C 0.8059(3) 0.75184(15) 0.4105(3) 0.0405(10) Uani 1 1 d . . . . .
H17A H 0.834126 0.722542 0.368913 0.061 Uiso 1 1 calc R U . . .
H17B H 0.846174 0.768138 0.463473 0.061 Uiso 1 1 calc R U . . .
H17C H 0.786097 0.779736 0.357896 0.061 Uiso 1 1 calc R U . . .
O1 O 0.28539(14) 0.48647(8) 0.04412(18) 0.0217(5) Uani 1 1 d . . . . .
C18 C 0.7818(2) 0.47615(13) 0.5846(3) 0.0301(8) Uani 1 1 d . . . . .
H18A H 0.796124 0.482212 0.664409 0.036 Uiso 1 1 calc R U . . .
H18B H 0.829777 0.488606 0.537436 0.036 Uiso 1 1 calc R U . . .
C19 C 0.7618(2) 0.41692(14) 0.5627(3) 0.0313(8) Uani 1 1 d . . . . .
H19A H 0.772026 0.407344 0.483173 0.038 Uiso 1 1 calc R U . . .
H19B H 0.796359 0.392813 0.611064 0.038 Uiso 1 1 calc R U . . .
C20 C 0.6687(2) 0.41267(13) 0.5915(3) 0.0289(8) Uani 1 1 d . . . . .
H20A H 0.642308 0.380855 0.554191 0.035 Uiso 1 1 calc R U . . .
H20B H 0.660320 0.409490 0.673506 0.035 Uiso 1 1 calc R U . . .
C21 C 0.6320(2) 0.46524(13) 0.5476(3) 0.0323(9) Uani 1 1 d . . . . .
H21A H 0.612365 0.460940 0.469297 0.039 Uiso 1 1 calc R U . . .
H21B H 0.583656 0.477340 0.594469 0.039 Uiso 1 1 calc R U . . .
Ga2 Ga 0.29663(2) 0.56340(2) -0.01435(3) 0.01681(8) Uani 1 1 d . . . . .
Cl3 Cl 0.40810(5) 0.54551(3) -0.11770(7) 0.02681(18) Uani 1 1 d . . . . .
Cl4 Cl 0.18577(5) 0.56601(3) -0.12462(7) 0.02506(18) Uani 1 1 d . . . . .
C22 C 0.2993(2) 0.61863(11) 0.1112(2) 0.0177(6) Uani 1 1 d . . . . .
C23 C 0.22677(19) 0.59423(13) 0.1756(3) 0.0191(7) Uani 1 1 d . . . . .
H23 H 0.231336 0.562639 0.221187 0.023 Uiso 1 1 calc R U . . .
C24 C 0.1544(2) 0.62258(13) 0.1607(3) 0.0199(7) Uani 1 1 d . . . . .
C25 C 0.1751(2) 0.66827(13) 0.0887(3) 0.0229(7) Uani 1 1 d . . . . .
H25 H 0.134878 0.694638 0.064572 0.028 Uiso 1 1 calc R U . . .
C26 C 0.2583(2) 0.66908(12) 0.0596(3) 0.0200(7) Uani 1 1 d . . . . .
C27 C 0.2953(2) 0.71219(12) -0.0195(3) 0.0260(7) Uani 1 1 d . . . . .
C28 C 0.3544(2) 0.68784(14) -0.1090(3) 0.0306(8) Uani 1 1 d . . . . .
H28A H 0.401382 0.668708 -0.072245 0.046 Uiso 1 1 calc R U . . .
H28B H 0.377044 0.717132 -0.156123 0.046 Uiso 1 1 calc R U . . .
H28C H 0.322409 0.662169 -0.155648 0.046 Uiso 1 1 calc R U . . .
C29 C 0.3423(2) 0.75703(14) 0.0472(3) 0.0350(9) Uani 1 1 d . . . . .
H29A H 0.390462 0.740884 0.087290 0.052 Uiso 1 1 calc R U . . .
H29B H 0.303206 0.773620 0.101276 0.052 Uiso 1 1 calc R U . . .
H29C H 0.363046 0.784991 -0.004639 0.052 Uiso 1 1 calc R U . . .
C30 C 0.2234(3) 0.74058(15) -0.0834(3) 0.0380(10) Uani 1 1 d . . . . .
H30A H 0.186226 0.759402 -0.030128 0.057 Uiso 1 1 calc R U . . .
H30B H 0.190496 0.713426 -0.125077 0.057 Uiso 1 1 calc R U . . .
H30C H 0.247611 0.767085 -0.135908 0.057 Uiso 1 1 calc R U . . .
C31 C 0.0663(2) 0.60926(14) 0.2030(3) 0.0249(7) Uani 1 1 d . . . . .
C32 C 0.0148(2) 0.58505(18) 0.1063(3) 0.0417(10) Uani 1 1 d . . . . .
H32A H -0.043217 0.577650 0.131685 0.062 Uiso 1 1 calc R U . . .
H32B H 0.041393 0.551026 0.081426 0.062 Uiso 1 1 calc R U . . .
H32C H 0.013386 0.610960 0.043822 0.062 Uiso 1 1 calc R U . . .
C33 C 0.0694(2) 0.56751(18) 0.2979(3) 0.0401(10) Uani 1 1 d . . . . .
H33A H 0.011383 0.558685 0.321590 0.060 Uiso 1 1 calc R U . . .
H33B H 0.100946 0.582688 0.361400 0.060 Uiso 1 1 calc R U . . .
H33C H 0.097702 0.534372 0.271435 0.060 Uiso 1 1 calc R U . . .
C34 C 0.0210(3) 0.66054(17) 0.2458(4) 0.0461(12) Uani 1 1 d . . . . .
H34A H 0.053601 0.676374 0.307824 0.069 Uiso 1 1 calc R U . . .
H34B H -0.035957 0.650861 0.272196 0.069 Uiso 1 1 calc R U . . .
H34C H 0.016530 0.687137 0.184859 0.069 Uiso 1 1 calc R U . . .
C35 C 0.3844(2) 0.61863(14) 0.1800(3) 0.0238(7) Uani 1 1 d . . . . .
C36 C 0.3718(2) 0.65460(16) 0.2837(3) 0.0313(8) Uani 1 1 d . . . . .
H36A H 0.424173 0.655091 0.328057 0.047 Uiso 1 1 calc R U . . .
H36B H 0.325314 0.639944 0.329328 0.047 Uiso 1 1 calc R U . . .
H36C H 0.357755 0.691750 0.260069 0.047 Uiso 1 1 calc R U . . .
C37 C 0.4640(2) 0.63834(15) 0.1179(3) 0.0294(8) Uani 1 1 d . . . . .
H37A H 0.513400 0.635496 0.167608 0.044 Uiso 1 1 calc R U . . .
H37B H 0.456355 0.676376 0.095137 0.044 Uiso 1 1 calc R U . . .
H37C H 0.473224 0.615739 0.051251 0.044 Uiso 1 1 calc R U . . .
C38 C 0.4050(2) 0.56016(15) 0.2167(3) 0.0318(8) Uani 1 1 d . . . . .
H38A H 0.453906 0.560544 0.267523 0.048 Uiso 1 1 calc R U . . .
H38B H 0.418502 0.538101 0.150530 0.048 Uiso 1 1 calc R U . . .
H38C H 0.355812 0.544522 0.255328 0.048 Uiso 1 1 calc R U . . .
O2 O 0.70297(15) 0.50451(8) 0.55420(17) 0.0231(5) Uani 1 1 d . . . . .
C39 C 0.3517(2) 0.44436(13) 0.0410(3) 0.0296(8) Uani 1 1 d . . . . .
H39A H 0.402156 0.455943 0.084333 0.036 Uiso 1 1 calc R U . . .
H39B H 0.369108 0.436677 -0.037158 0.036 Uiso 1 1 calc R U . . .
C40 C 0.3114(2) 0.39524(13) 0.0931(3) 0.0277(8) Uani 1 1 d . . . . .
H40A H 0.318692 0.395363 0.175561 0.033 Uiso 1 1 calc R U . . .
H40B H 0.335783 0.361239 0.062236 0.033 Uiso 1 1 calc R U . . .
C41 C 0.2189(2) 0.40107(14) 0.0614(3) 0.0334(9) Uani 1 1 d . . . . .
H41A H 0.208736 0.388587 -0.016432 0.040 Uiso 1 1 calc R U . . .
H41B H 0.181962 0.380150 0.112947 0.040 Uiso 1 1 calc R U . . .
C42 C 0.2035(2) 0.46139(12) 0.0725(3) 0.0224(6) Uani 1 1 d . . . . .
H42A H 0.158529 0.473547 0.020089 0.027 Uiso 1 1 calc R U . . .
H42B H 0.186351 0.470822 0.149955 0.027 Uiso 1 1 calc R U . . .

loop_
_atom_site_aniso_label
_atom_site_aniso_U_11
_atom_site_aniso_U_22
_atom_site_aniso_U_33
_atom_site_aniso_U_23
_atom_site_aniso_U_13
_atom_site_aniso_U_12
Ga1 0.02208(17) 0.01473(16) 0.01830(17) -0.00022(12) -0.00355(17) -0.00124(13)
Cl1 0.0339(5) 0.0307(4) 0.0206(4) -0.0020(3) 0.0055(4) 0.0013(3)
Cl2 0.0340(5) 0.0263(4) 0.0357(5) -0.0014(4) -0.0189(4) -0.0016(4)
C1 0.0194(15) 0.0156(14) 0.0226(15) 0.0007(12) 0.0018(15) -0.0022(12)
C2 0.0270(17) 0.0111(15) 0.0233(17) -0.0003(12) 0.0006(14) -0.0024(12)
C3 0.0245(17) 0.0190(16) 0.0262(18) -0.0023(13) 0.0035(14) -0.0080(13)
C4 0.0200(16) 0.0179(16) 0.0187(16) -0.0037(12) 0.0023(13) -0.0009(12)
C5 0.0221(18) 0.0143(15) 0.0173(15) -0.0013(12) -0.0008(12) -0.0006(12)
C6 0.0197(17) 0.0224(17) 0.0284(18) -0.0051(14) -0.0039(14) -0.0010(13)
C7 0.026(2) 0.040(2) 0.037(2) 0.0064(18) -0.0063(16) 0.0019(17)
C8 0.027(2) 0.056(3) 0.040(2) -0.005(2) 0.0048(18) 0.0104(18)
C9 0.031(2) 0.032(2) 0.069(3) -0.011(2) -0.019(2) -0.0003(17)
C10 0.0193(17) 0.0236(17) 0.0278(18) -0.0026(14) 0.0009(14) 0.0005(13)
C11 0.0268(19) 0.033(2) 0.039(2) 0.0008(16) 0.0114(17) -0.0081(16)
C12 0.0219(18) 0.037(2) 0.042(2) -0.0082(18) -0.0010(16) 0.0041(15)
C13 0.0290(19) 0.035(2) 0.0281(19) -0.0089(16) 0.0037(16) 0.0037(16)
C14 0.0364(19) 0.0158(15) 0.0322(19) 0.0060(14) -0.0045(15) -0.0037(13)
C15 0.043(2) 0.0229(18) 0.033(2) 0.0074(15) -0.0090(17) -0.0021(15)
C16 0.052(2) 0.0153(16) 0.049(2) 0.0010(15) -0.0102(19) 0.0013(16)
C17 0.049(2) 0.031(2) 0.041(2) 0.0195(17) -0.005(2) -0.0092(18)
O1 0.0203(12) 0.0132(10) 0.0317(12) 0.0041(9) 0.0031(10) 0.0015(8)
C18 0.032(2) 0.0205(16) 0.038(2) 0.0060(14) -0.0122(16) -0.0003(14)
C19 0.035(2) 0.0172(17) 0.042(2) -0.0028(15) -0.0023(17) -0.0012(14)
C20 0.038(2) 0.0167(16) 0.032(2) 0.0005(14) 0.0038(16) -0.0063(14)
C21 0.0291(19) 0.0179(17) 0.050(2) 0.0014(16) -0.0035(17) -0.0087(14)
Ga2 0.01912(16) 0.01316(15) 0.01816(17) 0.00039(12) 0.00105(16) 0.00112(12)
Cl3 0.0295(4) 0.0206(4) 0.0303(4) 0.0009(3) 0.0127(4) 0.0020(3)
Cl4 0.0292(4) 0.0250(4) 0.0210(4) -0.0007(3) -0.0069(3) 0.0012(3)
C22 0.0176(14) 0.0158(14) 0.0196(14) -0.0023(11) 0.0015(14) 0.0014(12)
C23 0.0226(17) 0.0182(16) 0.0165(15) -0.0035(12) -0.0003(12) -0.0011(12)
C24 0.0196(17) 0.0183(16) 0.0219(17) -0.0060(13) 0.0021(13) -0.0011(12)
C25 0.0251(17) 0.0154(15) 0.0283(19) -0.0018(13) -0.0049(14) 0.0046(12)
C26 0.0263(17) 0.0129(15) 0.0209(17) -0.0035(12) -0.0021(14) 0.0008(12)
C27 0.0316(17) 0.0141(14) 0.0322(17) 0.0040(13) 0.0041(18) 0.0009(13)
C28 0.044(2) 0.0182(16) 0.0294(19) 0.0030(15) 0.0076(17) 0.0022(15)
C29 0.042(2) 0.0153(17) 0.048(2) -0.0033(15) 0.0104(18) -0.0049(15)
C30 0.049(3) 0.0222(18) 0.043(2) 0.0109(16) 0.0028(18) 0.0086(16)
C31 0.0202(17) 0.0229(17) 0.0317(19) -0.0067(14) 0.0035(14) -0.0003(13)
C32 0.024(2) 0.057(3) 0.043(2) -0.014(2) -0.0004(18) -0.0123(17)
C33 0.026(2) 0.052(3) 0.043(2) 0.010(2) 0.0094(18) -0.0004(18)
C34 0.027(2) 0.033(2) 0.078(3) -0.015(2) 0.019(2) -0.0004(17)
C35 0.0178(16) 0.0261(17) 0.0276(18) -0.0022(14) -0.0040(14) -0.0007(13)
C36 0.0249(19) 0.038(2) 0.031(2) -0.0082(16) -0.0045(15) -0.0040(16)
C37 0.0217(17) 0.0304(19) 0.036(2) -0.0042(16) -0.0010(15) -0.0023(14)
C38 0.0261(19) 0.032(2) 0.037(2) 0.0038(16) -0.0113(16) 0.0011(15)
O2 0.0240(11) 0.0144(10) 0.0308(12) 0.0024(9) -0.0063(11) -0.0029(9)
C39 0.0232(17) 0.0152(16) 0.050(2) 0.0053(15) 0.0042(16) 0.0076(12)
C40 0.0313(19) 0.0147(15) 0.0370(19) 0.0027(14) 0.0020(16) 0.0012(13)
C41 0.028(2) 0.0178(17) 0.054(2) -0.0028(16) -0.0012(17) -0.0010(14)
C42 0.0199(15) 0.0166(15) 0.0306(17) 0.0016(12) 0.0017(16) -0.0047(14)

loop_
_atom_type_symbol
_atom_type_description
_atom_type_scat_dispersion_real
_atom_type_scat_dispersion_imag
_atom_type_scat_source
C C 0.0033 0.0016 'International Tables Vol C Tables 4.2.6.8 and 6.1.1.4'
H H 0.0000 0.0000 'International Tables Vol C Tables 4.2.6.8 and 6.1.1.4'
O O 0.0106 0.0060 'International Tables Vol C Tables 4.2.6.8 and 6.1.1.4'
Cl Cl 0.1484 0.1585 'International Tables Vol C Tables 4.2.6.8 and 6.1.1.4'
Ga Ga 0.2307 1.6083 'International Tables Vol C Tables 4.2.6.8 and 6.1.1.4'

loop_
_geom_angle_atom_site_label_1
_geom_angle_atom_site_label_2
_geom_angle_atom_site_label_3
_geom_angle
_geom_angle_site_symmetry_1
_geom_angle_site_symmetry_3
_geom_angle_publ_flag
O2 Ga1 C1 112.12(10) . . ?
O2 Ga1 Cl1 99.01(7) . . ?
C1 Ga1 Cl1 117.50(10) . . ?
O2 Ga1 Cl2 95.22(7) . . ?
C1 Ga1 Cl2 121.11(10) . . ?
Cl1 Ga1 Cl2 107.46(4) . . ?
C5 C1 C2 101.6(3) . . ?
C5 C1 C10 112.8(3) . . ?
C2 C1 C10 124.9(3) . . ?
C5 C1 Ga1 95.04(18) . . ?
C2 C1 Ga1 103.6(2) . . ?
C10 C1 Ga1 114.3(2) . . ?
C3 C2 C1 107.3(3) . . ?
C3 C2 C14 122.3(3) . . ?
C1 C2 C14 130.1(3) . . ?
C2 C3 C4 112.5(3) . . ?
C2 C3 H3 123.7 . . ?
C4 C3 H3 123.7 . . ?
C5 C4 C3 106.8(3) . . ?
C5 C4 C6 129.0(3) . . ?
C3 C4 C6 124.1(3) . . ?
C4 C5 C1 111.6(3) . . ?
C4 C5 H5 124.2 . . ?
C1 C5 H5 124.2 . . ?
C7 C6 C4 111.5(3) . . ?
C7 C6 C9 109.0(3) . . ?
C4 C6 C9 110.2(3) . . ?
C7 C6 C8 108.4(3) . . ?
C4 C6 C8 108.9(3) . . ?
C9 C6 C8 108.7(3) . . ?
C6 C7 H7A 109.5 . . ?
C6 C7 H7B 109.5 . . ?
H7A C7 H7B 109.5 . . ?
C6 C7 H7C 109.5 . . ?
H7A C7 H7C 109.5 . . ?
H7B C7 H7C 109.5 . . ?
C6 C8 H8A 109.5 . . ?
C6 C8 H8B 109.5 . . ?
H8A C8 H8B 109.5 . . ?
C6 C8 H8C 109.5 . . ?
H8A C8 H8C 109.5 . . ?
H8B C8 H8C 109.5 . . ?
C6 C9 H9A 109.5 . . ?
C6 C9 H9B 109.5 . . ?
H9A C9 H9B 109.5 . . ?
C6 C9 H9C 109.5 . . ?
H9A C9 H9C 109.5 . . ?
H9B C9 H9C 109.5 . . ?
C11 C10 C13 108.5(3) . . ?
C11 C10 C12 104.6(3) . . ?
C13 C10 C12 109.0(3) . . ?
C11 C10 C1 110.1(3) . . ?
C13 C10 C1 108.1(3) . . ?
C12 C10 C1 116.4(3) . . ?
C10 C11 H11A 109.5 . . ?
C10 C11 H11B 109.5 . . ?
H11A C11 H11B 109.5 . . ?
C10 C11 H11C 109.5 . . ?
H11A C11 H11C 109.5 . . ?
H11B C11 H11C 109.5 . . ?
C10 C12 H12A 109.5 . . ?
C10 C12 H12B 109.5 . . ?
H12A C12 H12B 109.5 . . ?
C10 C12 H12C 109.5 . . ?
H12A C12 H12C 109.5 . . ?
H12B C12 H12C 109.5 . . ?
C10 C13 H13A 109.5 . . ?
C10 C13 H13B 109.5 . . ?
H13A C13 H13B 109.5 . . ?
C10 C13 H13C 109.5 . . ?
H13A C13 H13C 109.5 . . ?
H13B C13 H13C 109.5 . . ?
C15 C14 C16 109.9(3) . . ?
C15 C14 C2 112.4(3) . . ?
C16 C14 C2 110.8(3) . . ?
C15 C14 C17 106.7(3) . . ?
C16 C14 C17 106.5(3) . . ?
C2 C14 C17 110.3(3) . . ?
C14 C15 H15A 109.5 . . ?
C14 C15 H15B 109.5 . . ?
H15A C15 H15B 109.5 . . ?
C14 C15 H15C 109.5 . . ?
H15A C15 H15C 109.5 . . ?
H15B C15 H15C 109.5 . . ?
C14 C16 H16A 109.5 . . ?
C14 C16 H16B 109.5 . . ?
H16A C16 H16B 109.5 . . ?
C14 C16 H16C 109.5 . . ?
H16A C16 H16C 109.5 . . ?
H16B C16 H16C 109.5 . . ?
C14 C17 H17A 109.5 . . ?
C14 C17 H17B 109.5 . . ?
H17A C17 H17B 109.5 . . ?
C14 C17 H17C 109.5 . . ?
H17A C17 H17C 109.5 . . ?
H17B C17 H17C 109.5 . . ?
C42 O1 C39 109.5(2) . . ?
C42 O1 Ga2 123.24(18) . . ?
C39 O1 Ga2 125.92(18) . . ?
O2 C18 C19 103.7(3) . . ?
O2 C18 H18A 111.0 . . ?
C19 C18 H18A 111.0 . . ?
O2 C18 H18B 111.0 . . ?
C19 C18 H18B 111.0 . . ?
H18A C18 H18B 109.0 . . ?
C20 C19 C18 103.3(3) . . ?
C20 C19 H19A 111.1 . . ?
C18 C19 H19A 111.1 . . ?
C20 C19 H19B 111.1 . . ?
C18 C19 H19B 111.1 . . ?
H19A C19 H19B 109.1 . . ?
C21 C20 C19 103.5(3) . . ?
C21 C20 H20A 111.1 . . ?
C19 C20 H20A 111.1 . . ?
C21 C20 H20B 111.1 . . ?
C19 C20 H20B 111.1 . . ?
H20A C20 H20B 109.0 . . ?
O2 C21 C20 104.5(3) . . ?
O2 C21 H21A 110.8 . . ?
C20 C21 H21A 110.8 . . ?
O2 C21 H21B 110.8 . . ?
C20 C21 H21B 110.8 . . ?
H21A C21 H21B 108.9 . . ?
C22 Ga2 O1 111.91(10) . . ?
C22 Ga2 Cl4 116.30(9) . . ?
O1 Ga2 Cl4 99.49(7) . . ?
C22 Ga2 Cl3 122.35(10) . . ?
O1 Ga2 Cl3 94.41(7) . . ?
Cl4 Ga2 Cl3 107.89(4) . . ?
C23 C22 C26 102.0(3) . . ?
C23 C22 C35 112.5(2) . . ?
C26 C22 C35 124.9(3) . . ?
C23 C22 Ga2 95.45(19) . . ?
C26 C22 Ga2 103.7(2) . . ?
C35 C22 Ga2 113.9(2) . . ?
C24 C23 C22 111.7(3) . . ?
C24 C23 H23 124.1 . . ?
C22 C23 H23 124.1 . . ?
C23 C24 C25 106.7(3) . . ?
C23 C24 C31 128.3(3) . . ?
C25 C24 C31 124.8(3) . . ?
C26 C25 C24 112.4(3) . . ?
C26 C25 H25 123.8 . . ?
C24 C25 H25 123.8 . . ?
C25 C26 C22 107.1(3) . . ?
C25 C26 C27 122.3(3) . . ?
C22 C26 C27 130.4(3) . . ?
C30 C27 C26 109.9(3) . . ?
C30 C27 C28 106.2(3) . . ?
C26 C27 C28 112.9(3) . . ?
C30 C27 C29 106.6(3) . . ?
C26 C27 C29 110.9(3) . . ?
C28 C27 C29 110.1(3) . . ?
C27 C28 H28A 109.5 . . ?
C27 C28 H28B 109.5 . . ?
H28A C28 H28B 109.5 . . ?
C27 C28 H28C 109.5 . . ?
H28A C28 H28C 109.5 . . ?
H28B C28 H28C 109.5 . . ?
C27 C29 H29A 109.5 . . ?
C27 C29 H29B 109.5 . . ?
H29A C29 H29B 109.5 . . ?
C27 C29 H29C 109.5 . . ?
H29A C29 H29C 109.5 . . ?
H29B C29 H29C 109.5 . . ?
C27 C30 H30A 109.5 . . ?
C27 C30 H30B 109.5 . . ?
H30A C30 H30B 109.5 . . ?
C27 C30 H30C 109.5 . . ?
H30A C30 H30C 109.5 . . ?
H30B C30 H30C 109.5 . . ?
C24 C31 C33 111.3(3) . . ?
C24 C31 C32 108.6(3) . . ?
C33 C31 C32 108.3(3) . . ?
C24 C31 C34 111.1(3) . . ?
C33 C31 C34 108.6(3) . . ?
C32 C31 C34 108.9(3) . . ?
C31 C32 H32A 109.5 . . ?
C31 C32 H32B 109.5 . . ?
H32A C32 H32B 109.5 . . ?
C31 C32 H32C 109.5 . . ?
H32A C32 H32C 109.5 . . ?
H32B C32 H32C 109.5 . . ?
C31 C33 H33A 109.5 . . ?
C31 C33 H33B 109.5 . . ?
H33A C33 H33B 109.5 . . ?
C31 C33 H33C 109.5 . . ?
H33A C33 H33C 109.5 . . ?
H33B C33 H33C 109.5 . . ?
C31 C34 H34A 109.5 . . ?
C31 C34 H34B 109.5 . . ?
H34A C34 H34B 109.5 . . ?
C31 C34 H34C 109.5 . . ?
H34A C34 H34C 109.5 . . ?
H34B C34 H34C 109.5 . . ?
C36 C35 C37 108.3(3) . . ?
C36 C35 C38 109.6(3) . . ?
C37 C35 C38 105.1(3) . . ?
C36 C35 C22 108.1(3) . . ?
C37 C35 C22 116.4(3) . . ?
C38 C35 C22 109.2(3) . . ?
C35 C36 H36A 109.5 . . ?
C35 C36 H36B 109.5 . . ?
H36A C36 H36B 109.5 . . ?
C35 C36 H36C 109.5 . . ?
H36A C36 H36C 109.5 . . ?
H36B C36 H36C 109.5 . . ?
C35 C37 H37A 109.5 . . ?
C35 C37 H37B 109.5 . . ?
H37A C37 H37B 109.5 . . ?
C35 C37 H37C 109.5 . . ?
H37A C37 H37C 109.5 . . ?
H37B C37 H37C 109.5 . . ?
C35 C38 H38A 109.5 . . ?
C35 C38 H38B 109.5 . . ?
H38A C38 H38B 109.5 . . ?
C35 C38 H38C 109.5 . . ?
H38A C38 H38C 109.5 . . ?
H38B C38 H38C 109.5 . . ?
C18 O2 C21 110.0(2) . . ?
C18 O2 Ga1 122.17(19) . . ?
C21 O2 Ga1 125.8(2) . . ?
O1 C39 C40 104.8(3) . . ?
O1 C39 H39A 110.8 . . ?
C40 C39 H39A 110.8 . . ?
O1 C39 H39B 110.8 . . ?
C40 C39 H39B 110.8 . . ?
H39A C39 H39B 108.9 . . ?
C39 C40 C41 103.2(3) . . ?
C39 C40 H40A 111.1 . . ?
C41 C40 H40A 111.1 . . ?
C39 C40 H40B 111.1 . . ?
C41 C40 H40B 111.1 . . ?
H40A C40 H40B 109.1 . . ?
C42 C41 C40 103.1(3) . . ?
C42 C41 H41A 111.2 . . ?
C40 C41 H41A 111.2 . . ?
C42 C41 H41B 111.2 . . ?
C40 C41 H41B 111.2 . . ?
H41A C41 H41B 109.1 . . ?
O1 C42 C41 104.5(3) . . ?
O1 C42 H42A 110.9 . . ?
C41 C42 H42A 110.9 . . ?
O1 C42 H42B 110.9 . . ?
C41 C42 H42B 110.9 . . ?
H42A C42 H42B 108.9 . . ?

loop_
_geom_bond_atom_site_label_1
_geom_bond_atom_site_label_2
_geom_bond_distance
_geom_bond_site_symmetry_2
_geom_bond_publ_flag
Ga1 O2 2.017(2) . ?
Ga1 C1 2.021(3) . ?
Ga1 Cl1 2.1869(9) . ?
Ga1 Cl2 2.1886(9) . ?
C1 C5 1.508(4) . ?
C1 C2 1.524(4) . ?
C1 C10 1.565(4) . ?
C2 C3 1.352(5) . ?
C2 C14 1.538(4) . ?
C3 C4 1.443(5) . ?
C3 H3 0.9500 . ?
C4 C5 1.346(4) . ?
C4 C6 1.520(4) . ?
C5 H5 0.9500 . ?
C6 C7 1.517(5) . ?
C6 C9 1.531(5) . ?
C6 C8 1.533(5) . ?
C7 H7A 0.9800 . ?
C7 H7B 0.9800 . ?
C7 H7C 0.9800 . ?
C8 H8A 0.9800 . ?
C8 H8B 0.9800 . ?
C8 H8C 0.9800 . ?
C9 H9A 0.9800 . ?
C9 H9B 0.9800 . ?
C9 H9C 0.9800 . ?
C10 C11 1.534(5) . ?
C10 C13 1.538(5) . ?
C10 C12 1.543(5) . ?
C11 H11A 0.9800 . ?
C11 H11B 0.9800 . ?
C11 H11C 0.9800 . ?
C12 H12A 0.9800 . ?
C12 H12B 0.9800 . ?
C12 H12C 0.9800 . ?
C13 H13A 0.9800 . ?
C13 H13B 0.9800 . ?
C13 H13C 0.9800 . ?
C14 C15 1.537(5) . ?
C14 C16 1.538(5) . ?
C14 C17 1.539(5) . ?
C15 H15A 0.9800 . ?
C15 H15B 0.9800 . ?
C15 H15C 0.9800 . ?
C16 H16A 0.9800 . ?
C16 H16B 0.9800 . ?
C16 H16C 0.9800 . ?
C17 H17A 0.9800 . ?
C17 H17B 0.9800 . ?
C17 H17C 0.9800 . ?
O1 C42 1.469(4) . ?
O1 C39 1.469(4) . ?
O1 Ga2 2.021(2) . ?
C18 O2 1.468(4) . ?
C18 C19 1.511(5) . ?
C18 H18A 0.9900 . ?
C18 H18B 0.9900 . ?
C19 C20 1.509(5) . ?
C19 H19A 0.9900 . ?
C19 H19B 0.9900 . ?
C20 C21 1.507(5) . ?
C20 H20A 0.9900 . ?
C20 H20B 0.9900 . ?
C21 O2 1.478(4) . ?
C21 H21A 0.9900 . ?
C21 H21B 0.9900 . ?
Ga2 C22 2.021(3) . ?
Ga2 Cl4 2.1863(9) . ?
Ga2 Cl3 2.1891(9) . ?
C22 C23 1.501(4) . ?
C22 C26 1.527(4) . ?
C22 C35 1.571(4) . ?
C23 C24 1.347(4) . ?
C23 H23 0.9500 . ?
C24 C25 1.450(5) . ?
C24 C31 1.511(4) . ?
C25 C26 1.355(5) . ?
C25 H25 0.9500 . ?
C26 C27 1.533(4) . ?
C27 C30 1.531(5) . ?
C27 C28 1.537(5) . ?
C27 C29 1.547(5) . ?
C28 H28A 0.9800 . ?
C28 H28B 0.9800 . ?
C28 H28C 0.9800 . ?
C29 H29A 0.9800 . ?
C29 H29B 0.9800 . ?
C29 H29C 0.9800 . ?
C30 H30A 0.9800 . ?
C30 H30B 0.9800 . ?
C30 H30C 0.9800 . ?
C31 C33 1.527(5) . ?
C31 C32 1.530(5) . ?
C31 C34 1.535(5) . ?
C32 H32A 0.9800 . ?
C32 H32B 0.9800 . ?
C32 H32C 0.9800 . ?
C33 H33A 0.9800 . ?
C33 H33B 0.9800 . ?
C33 H33C 0.9800 . ?
C34 H34A 0.9800 . ?
C34 H34B 0.9800 . ?
C34 H34C 0.9800 . ?
C35 C36 1.533(5) . ?
C35 C37 1.534(5) . ?
C35 C38 1.535(5) . ?
C36 H36A 0.9800 . ?
C36 H36B 0.9800 . ?
C36 H36C 0.9800 . ?
C37 H37A 0.9800 . ?
C37 H37B 0.9800 . ?
C37 H37C 0.9800 . ?
C38 H38A 0.9800 . ?
C38 H38B 0.9800 . ?
C38 H38C 0.9800 . ?
C39 C40 1.497(4) . ?
C39 H39A 0.9900 . ?
C39 H39B 0.9900 . ?
C40 C41 1.512(5) . ?
C40 H40A 0.9900 . ?
C40 H40B 0.9900 . ?
C41 C42 1.507(4) . ?
C41 H41A 0.9900 . ?
C41 H41B 0.9900 . ?
C42 H42A 0.9900 . ?
C42 H42B 0.9900 . ?
